data_4308433
loop_
_publ_author_name
'Lin, Chia-Her'
'Wang, Sue-Lein'

_publ_section_title
;
 New Titanium and Nickel Gallophosphates with Layered Structures
;
_journal_coden_ASTM INOCAJ
_journal_issue 2
_journal_name_full 'Inorganic Chemistry'
_journal_page_first 251
_journal_page_last 257
_journal_paper_doi 10.1021/ic0494556
_journal_volume 44
_journal_year 2005
_chemical_formula_sum 'C12 H48 Ga8 N6 O46 P10'
_chemical_formula_weight 1880.02
_space_group_IT_number 14
_symmetry_cell_setting monoclinic
_symmetry_space_group_name_Hall '-P 2ybc'
_symmetry_space_group_name_H-M 'P 1 21/c 1'
_atom_sites_solution_hydrogens geom
_atom_sites_solution_primary direct
_atom_sites_solution_secondary difmap
_audit_creation_method SHELXL-97
_cell_angle_alpha 90.00
_cell_angle_beta 96.8700(10)
_cell_angle_gamma 90.00
_cell_formula_units_Z 4
_cell_length_a 25.8547(14)
_cell_length_b 9.6124(5)
_cell_length_c 9.7184(5)
_cell_measurement_reflns_used 7448
_cell_measurement_temperature 295(2)
_cell_measurement_theta_max 28.05
_cell_measurement_theta_min 2.26
_cell_volume 2397.9(2)
_computing_cell_refinement 'Bruker SMART'
_computing_data_collection 'Bruker SMART'
_computing_data_reduction 'Bruker SHELXTL'
_computing_molecular_graphics 'Bruker SHELXTL'
_computing_publication_material 'Bruker SHELXTL'
_computing_structure_refinement 'SHELXL-97 (Sheldrick, 1997)'
_computing_structure_solution 'SHELXS-97 (Sheldrick, 1990)'
_diffrn_ambient_temperature 295(2)
_diffrn_measured_fraction_theta_full 0.889
_diffrn_measured_fraction_theta_max 0.889
_diffrn_measurement_device_type 'Bruker-AXS Smart-CCD diffractometer'
_diffrn_measurement_method '\w scans'
_diffrn_radiation_monochromator graphite
_diffrn_radiation_source 'fine-focus sealed tube'
_diffrn_radiation_type MoK\a
_diffrn_radiation_wavelength 0.71073
_diffrn_reflns_av_R_equivalents 0.0409
_diffrn_reflns_av_sigmaI/netI 0.0399
_diffrn_reflns_limit_h_max 33
_diffrn_reflns_limit_h_min -24
_diffrn_reflns_limit_k_max 12
_diffrn_reflns_limit_k_min -12
_diffrn_reflns_limit_l_max 12
_diffrn_reflns_limit_l_min -10
_diffrn_reflns_number 12127
_diffrn_reflns_theta_full 28.05
_diffrn_reflns_theta_max 28.05
_diffrn_reflns_theta_min 2.26
_exptl_absorpt_coefficient_mu 4.894
_exptl_absorpt_correction_type none
_exptl_crystal_colour colorless
_exptl_crystal_density_diffrn 2.604
_exptl_crystal_density_meas ?
_exptl_crystal_density_method 'not measured'
_exptl_crystal_description lamellar
_exptl_crystal_F_000 1856
_exptl_crystal_size_max 0.30
_exptl_crystal_size_mid 0.30
_exptl_crystal_size_min 0.05
_refine_diff_density_max 1.131
_refine_diff_density_min -0.873
_refine_diff_density_rms 0.116
_refine_ls_extinction_method none
_refine_ls_goodness_of_fit_ref 1.060
_refine_ls_hydrogen_treatment mixed
_refine_ls_matrix_type full
_refine_ls_number_parameters 374
_refine_ls_number_reflns 5176
_refine_ls_number_restraints 0
_refine_ls_restrained_S_all 1.060
_refine_ls_R_factor_all 0.0377
_refine_ls_R_factor_gt 0.0288
_refine_ls_shift/su_max 0.910
_refine_ls_shift/su_mean 0.021
_refine_ls_structure_factor_coef Fsqd
_refine_ls_weighting_details 'calc w=1/[\s^2^(Fo^2^)+(0.0429P)^2^+0.0914P] where P=(Fo^2^+2Fc^2^)/3'
_refine_ls_weighting_scheme calc
_refine_ls_wR_factor_gt 0.0746
_refine_ls_wR_factor_ref 0.0774
_reflns_number_gt 4366
_reflns_number_total 5176
_reflns_threshold_expression >2sigma(I)
_cod_data_source_file ic0494556si20040428_063020.cif
_cod_data_source_block Ti-free_TGP-1
_cod_depositor_comments
;
The following automatic conversions were performed:
'_symmetry_cell_setting' value 'Monoclinic' changed to 'monoclinic'
according to '/home/saulius/struct/CIF-dictionaries/cif_core.dic'
dictionary named 'cif_core.dic' version 2.4.1 from 2010-06-29.

Automatic conversion script
Id: cif_fix_enum 1527 2010-12-29 10:47:43Z saulius 

The following automatic conversions were performed:

'_exptl_crystal_density_meas' value 'none' was changed to '?' - the
value is perceived as not measured.

Automatic conversion script
Id: cif_fix_values 3008 2015-01-20 13:52:24Z robertas 
;
_cod_database_code 4308433

loop_
_symmetry_equiv_pos_as_xyz
'x, y, z'
'-x, y+1/2, -z+1/2'
'-x, -y, -z'
'x, -y-1/2, z-1/2'

loop_
_atom_site_label
_atom_site_type_symbol
_atom_site_fract_x
_atom_site_fract_y
_atom_site_fract_z
_atom_site_U_iso_or_equiv
_atom_site_adp_type
_atom_site_occupancy
_atom_site_symmetry_multiplicity
_atom_site_calc_flag
_atom_site_refinement_flags
_atom_site_disorder_assembly
_atom_site_disorder_group
Ga1 Ga 0.369549(14) 0.64222(3) 0.48344(4) 0.00946(9) Uani 1 1 d . . .
Ga2 Ga 0.166699(15) 0.37472(3) 0.33875(4) 0.01279(10) Uani 1 1 d . . .
Ga3 Ga 0.474540(14) 0.13308(3) 0.77761(3) 0.00899(9) Uani 1 1 d . . .
Ga4 Ga 0.174124(15) 0.71508(4) 0.08976(4) 0.01209(9) Uani 1 1 d . . .
P1 P 0.18908(3) 0.38567(8) 0.03272(8) 0.01145(18) Uani 1 1 d . . .
P2 P 0.44024(3) 0.39385(8) 0.58787(8) 0.00826(17) Uani 1 1 d . . .
P3 P 0.09854(3) 0.87152(8) -0.17195(9) 0.01193(18) Uani 1 1 d . . .
P4 P 0.24577(3) 0.61289(8) 0.38699(8) 0.01047(17) Uani 1 1 d . . .
P5 P 0.41949(3) 0.83799(8) 0.70709(8) 0.00868(17) Uani 1 1 d . . .
O1 O 0.18123(10) 0.5386(2) -0.0064(2) 0.0155(5) Uani 1 1 d . . .
O2 O 0.15869(10) 0.3428(2) 0.1532(2) 0.0173(5) Uani 1 1 d . . .
O3 O 0.16451(10) 0.3013(2) -0.0940(2) 0.0178(5) Uani 1 1 d . . .
O4 O 0.24652(10) 0.3515(3) 0.0671(3) 0.0226(6) Uani 1 1 d . . .
O5 O 0.43056(9) 0.2770(2) 0.6888(2) 0.0106(5) Uani 1 1 d . . .
O6 O 0.48622(9) 0.4814(2) 0.6401(2) 0.0148(5) Uani 1 1 d . . .
O7 O 0.38849(9) 0.4822(2) 0.5762(2) 0.0159(5) Uani 1 1 d . . .
O8 O 0.44538(9) 0.3303(2) 0.4463(2) 0.0139(5) Uani 1 1 d . . .
O9 O 0.12620(10) 0.7687(3) -0.0683(2) 0.0218(6) Uani 1 1 d . . .
O10 O 0.11691(10) 0.8585(2) -0.3155(2) 0.0195(5) Uani 1 1 d . . .
O11 O 0.11176(10) 1.0233(2) -0.1181(3) 0.0217(6) Uani 1 1 d . . .
O12 O 0.04005(10) 0.8521(2) -0.1823(3) 0.0226(6) Uani 1 1 d . . .
O13 O 0.22395(10) 0.6692(3) 0.2478(2) 0.0217(6) Uani 1 1 d . . .
O14 O 0.23222(9) 0.6994(2) 0.5085(2) 0.0170(5) Uani 1 1 d . . .
O15 O 0.22834(10) 0.4591(2) 0.4030(2) 0.0191(5) Uani 1 1 d . . .
O16 O 0.30580(10) 0.6057(2) 0.3939(3) 0.0196(5) Uani 1 1 d . . .
O17 O 0.37071(9) 0.7888(2) 0.6068(2) 0.0123(5) Uani 1 1 d . . .
O18 O 0.46664(9) 0.7632(2) 0.6658(2) 0.0129(5) Uani 1 1 d . . .
O19 O 0.42091(9) 0.9956(2) 0.6977(2) 0.0136(5) Uani 1 1 d . . .
O20 O 0.41040(9) 0.7913(2) 0.8562(2) 0.0137(5) Uani 1 1 d . . .
O21 O 0.50923(10) 0.1054(2) 0.5967(2) 0.0176(5) Uani 1 1 d . . .
O22 O 0.16202(11) 0.9027(3) 0.1871(3) 0.0258(6) Uani 1 1 d . . .
O23 O 0.0429(9) 0.9920(15) 0.0968(15) 0.183(11) Uani 0.525(15) 1 d P . .
O23' O 0.0826(10) 1.0872(17) 0.1394(16) 0.183(11) Uani 0.47 1 d P . .
N1 N 0.31908(12) 0.0107(3) 0.4574(3) 0.0193(6) Uani 1 1 d . . .
N2 N 0.30618(12) 0.1670(3) 0.2058(3) 0.0197(7) Uani 1 1 d . . .
N3 N 0.02201(14) 0.6357(3) -0.0102(4) 0.0286(8) Uani 1 1 d . . .
C1 C 0.29459(17) -0.0533(4) 0.3280(4) 0.0267(9) Uani 1 1 d . . .
C2 C 0.26854(15) 0.0557(4) 0.2331(4) 0.0230(8) Uani 1 1 d . . .
C3 C 0.33032(15) 0.2314(4) 0.3380(4) 0.0213(8) Uani 1 1 d . . .
C4 C 0.35704(15) 0.1218(4) 0.4299(4) 0.0226(8) Uani 1 1 d . . .
C5 C -0.03365(17) 0.6183(4) 0.0024(6) 0.0395(12) Uani 1 1 d . . .
C6 C 0.04230(19) 0.5143(5) -0.0818(5) 0.0413(11) Uani 1 1 d . . .
H1 H 0.3378 -0.0451 0.5251 0.050 Uiso 1 1 d . . .
H2 H 0.2939 0.0505 0.5113 0.050 Uiso 1 1 d . . .
H3 H 0.3318 0.1254 0.1631 0.050 Uiso 1 1 d . . .
H4 H 0.2863 0.2318 0.1578 0.050 Uiso 1 1 d . . .
H5 H 0.0250 0.7176 -0.0599 0.050 Uiso 1 1 d . . .
H6 H 0.0473 0.6483 0.0655 0.050 Uiso 1 1 d . . .
H7 H 0.3161 -0.0994 0.2838 0.050 Uiso 1 1 d . . .
H8 H 0.2689 -0.1174 0.3422 0.050 Uiso 1 1 d . . .
H9 H 0.2416 0.1023 0.2767 0.050 Uiso 1 1 d . . .
H10 H 0.2549 0.0163 0.1442 0.050 Uiso 1 1 d . . .
H11 H 0.3033 0.2761 0.3726 0.050 Uiso 1 1 d . . .
H12 H 0.3578 0.2961 0.3152 0.050 Uiso 1 1 d . . .
H13 H 0.3878 0.0826 0.3945 0.050 Uiso 1 1 d . . .
H14 H 0.3702 0.1595 0.5173 0.050 Uiso 1 1 d . . .
H15 H -0.0425 0.6932 0.0529 0.050 Uiso 1 1 d . . .
H16 H -0.0540 0.6054 -0.0996 0.050 Uiso 1 1 d . . .
H17 H 0.0803 0.5318 -0.0968 0.050 Uiso 1 1 d . . .
H18 H 0.0203 0.5118 -0.1808 0.050 Uiso 1 1 d . . .
H19 H 0.5270 0.1718 0.5816 0.050 Uiso 1 1 d . . .
H20 H 0.4821 0.1335 0.5251 0.050 Uiso 1 1 d . . .
H21 H 0.1627 0.9002 0.2725 0.050 Uiso 1 1 d . . .
H22 H 0.1376 0.9728 0.1907 0.050 Uiso 1 1 d . . .

loop_
_atom_site_aniso_label
_atom_site_aniso_U_11
_atom_site_aniso_U_22
_atom_site_aniso_U_33
_atom_site_aniso_U_23
_atom_site_aniso_U_13
_atom_site_aniso_U_12
Ga1 0.01001(19) 0.00787(16) 0.01054(17) 0.00020(13) 0.00135(13) 0.00034(14)
Ga2 0.0170(2) 0.00896(17) 0.01285(18) 0.00119(13) 0.00345(15) 0.00051(14)
Ga3 0.01009(19) 0.00748(16) 0.00936(17) 0.00063(12) 0.00106(13) 0.00052(14)
Ga4 0.0158(2) 0.00971(17) 0.01051(17) 0.00115(13) 0.00056(14) -0.00090(14)
P1 0.0150(5) 0.0091(4) 0.0103(4) -0.0003(3) 0.0014(3) 0.0004(3)
P2 0.0092(4) 0.0064(3) 0.0092(4) 0.0006(3) 0.0013(3) -0.0002(3)
P3 0.0121(4) 0.0110(4) 0.0127(4) 0.0015(3) 0.0015(3) -0.0013(3)
P4 0.0107(4) 0.0095(4) 0.0107(4) 0.0000(3) -0.0008(3) -0.0005(3)
P5 0.0098(4) 0.0071(3) 0.0091(4) -0.0006(3) 0.0010(3) 0.0008(3)
O1 0.0242(14) 0.0068(10) 0.0154(11) -0.0016(9) 0.0025(10) -0.0005(10)
O2 0.0236(15) 0.0176(12) 0.0116(11) -0.0009(9) 0.0056(10) -0.0055(11)
O3 0.0295(15) 0.0091(11) 0.0140(12) -0.0038(9) -0.0006(10) 0.0014(10)
O4 0.0150(14) 0.0233(13) 0.0293(14) 0.0081(11) 0.0015(11) 0.0034(11)
O5 0.0112(12) 0.0090(10) 0.0116(11) 0.0027(9) 0.0010(9) 0.0010(9)
O6 0.0168(13) 0.0115(10) 0.0154(11) -0.0018(9) -0.0004(9) -0.0056(10)
O7 0.0147(13) 0.0126(11) 0.0214(12) 0.0073(9) 0.0058(10) 0.0057(10)
O8 0.0162(13) 0.0159(11) 0.0105(11) -0.0035(9) 0.0046(9) -0.0063(10)
O9 0.0214(15) 0.0225(13) 0.0198(13) 0.0091(10) -0.0038(11) -0.0007(11)
O10 0.0260(15) 0.0185(12) 0.0146(12) 0.0008(10) 0.0055(10) 0.0039(11)
O11 0.0292(16) 0.0122(11) 0.0264(13) -0.0051(10) 0.0145(11) -0.0059(11)
O12 0.0126(13) 0.0208(13) 0.0342(15) 0.0061(11) 0.0021(11) -0.0024(11)
O13 0.0234(15) 0.0239(12) 0.0160(12) 0.0069(10) -0.0048(11) 0.0000(11)
O14 0.0180(14) 0.0168(12) 0.0164(12) -0.0024(10) 0.0026(10) 0.0043(10)
O15 0.0211(14) 0.0104(11) 0.0250(13) 0.0002(10) -0.0008(11) -0.0049(10)
O16 0.0109(13) 0.0233(12) 0.0238(13) -0.0073(10) -0.0009(10) -0.0001(11)
O17 0.0125(12) 0.0101(10) 0.0138(11) -0.0033(9) -0.0007(9) 0.0013(9)
O18 0.0130(13) 0.0124(10) 0.0135(11) 0.0012(9) 0.0020(9) 0.0036(9)
O19 0.0133(12) 0.0071(10) 0.0192(12) -0.0001(9) -0.0030(9) -0.0002(9)
O20 0.0134(13) 0.0160(11) 0.0121(11) 0.0015(9) 0.0036(9) 0.0043(10)
O21 0.0208(14) 0.0168(11) 0.0161(12) -0.0028(9) 0.0059(10) -0.0038(10)
O22 0.0387(17) 0.0182(12) 0.0220(14) -0.0041(11) 0.0094(12) -0.0045(12)
O23 0.35(3) 0.137(11) 0.084(8) 0.056(8) 0.123(13) 0.179(14)
O23' 0.35(3) 0.137(11) 0.084(8) 0.056(8) 0.123(13) 0.179(14)
N1 0.0211(17) 0.0163(14) 0.0206(15) 0.0072(12) 0.0035(12) 0.0058(13)
N2 0.0180(17) 0.0233(15) 0.0183(15) 0.0061(12) 0.0041(12) 0.0065(13)
N3 0.0228(19) 0.0248(17) 0.0353(19) 0.0093(14) -0.0087(15) -0.0108(14)
C1 0.037(2) 0.0136(16) 0.030(2) -0.0040(16) 0.0055(18) -0.0035(17)
C2 0.024(2) 0.0265(19) 0.0174(17) -0.0057(15) -0.0013(15) -0.0042(17)
C3 0.019(2) 0.0165(17) 0.028(2) 0.0027(15) 0.0027(15) -0.0008(15)
C4 0.0145(19) 0.0244(19) 0.028(2) 0.0022(16) -0.0020(15) -0.0040(15)
C5 0.022(2) 0.028(2) 0.068(3) 0.007(2) 0.003(2) -0.0066(18)
C6 0.035(3) 0.036(2) 0.055(3) 0.003(2) 0.012(2) -0.016(2)

loop_
_atom_type_symbol
_atom_type_description
_atom_type_scat_dispersion_real
_atom_type_scat_dispersion_imag
_atom_type_scat_source
C C 0.0033 0.0016 'International Tables Vol C Tables 4.2.6.8 and 6.1.1.4'
H H 0.0000 0.0000 'International Tables Vol C Tables 4.2.6.8 and 6.1.1.4'
N N 0.0061 0.0033 'International Tables Vol C Tables 4.2.6.8 and 6.1.1.4'
O O 0.0106 0.0060 'International Tables Vol C Tables 4.2.6.8 and 6.1.1.4'
P P 0.1023 0.0942 'International Tables Vol C Tables 4.2.6.8 and 6.1.1.4'
Ga Ga 0.2307 1.6083 'International Tables Vol C Tables 4.2.6.8 and 6.1.1.4'

loop_
_geom_angle_atom_site_label_1
_geom_angle_atom_site_label_2
_geom_angle_atom_site_label_3
_geom_angle
_geom_angle_site_symmetry_1
_geom_angle_site_symmetry_3
_geom_angle_publ_flag
O16 Ga1 O7 104.51(11) . . ?
O16 Ga1 O20 108.02(11) . 4_575 ?
O7 Ga1 O20 119.05(10) . 4_575 ?
O16 Ga1 O17 113.84(11) . . ?
O7 Ga1 O17 109.92(10) . . ?
O20 Ga1 O17 101.86(10) 4_575 . ?
O11 Ga2 O2 108.71(11) 4_576 . ?
O11 Ga2 O3 111.16(11) 4_576 4_566 ?
O2 Ga2 O3 101.25(10) . 4_566 ?
O11 Ga2 O15 110.81(11) 4_576 . ?
O2 Ga2 O15 113.87(11) . . ?
O3 Ga2 O15 110.69(11) 4_566 . ?
O6 Ga3 O8 91.50(9) 2_646 4_566 ?
O6 Ga3 O5 175.56(10) 2_646 . ?
O8 Ga3 O5 88.83(9) 4_566 . ?
O6 Ga3 O18 90.81(10) 2_646 2_646 ?
O8 Ga3 O18 90.81(10) 4_566 2_646 ?
O5 Ga3 O18 93.61(9) . 2_646 ?
O6 Ga3 O19 88.10(9) 2_646 1_545 ?
O8 Ga3 O19 97.35(10) 4_566 1_545 ?
O5 Ga3 O19 87.47(9) . 1_545 ?
O18 Ga3 O19 171.79(9) 2_646 1_545 ?
O6 Ga3 O21 89.72(10) 2_646 . ?
O8 Ga3 O21 176.13(10) 4_566 . ?
O5 Ga3 O21 90.23(9) . . ?
O18 Ga3 O21 85.50(9) 2_646 . ?
O19 Ga3 O21 86.36(9) 1_545 . ?
O9 Ga4 O13 177.35(11) . . ?
O9 Ga4 O1 86.53(10) . . ?
O13 Ga4 O1 95.15(10) . . ?
O9 Ga4 O14 90.98(10) . 4_575 ?
O13 Ga4 O14 86.89(11) . 4_575 ?
O1 Ga4 O14 92.94(10) . 4_575 ?
O9 Ga4 O10 91.24(11) . 4_576 ?
O13 Ga4 O10 90.76(11) . 4_576 ?
O1 Ga4 O10 91.74(10) . 4_576 ?
O14 Ga4 O10 174.93(10) 4_575 4_576 ?
O9 Ga4 O22 90.76(11) . . ?
O13 Ga4 O22 87.64(11) . . ?
O1 Ga4 O22 176.65(11) . . ?
O14 Ga4 O22 89.06(10) 4_575 . ?
O10 Ga4 O22 86.35(10) 4_576 . ?
O4 P1 O1 111.14(14) . . ?
O4 P1 O2 110.41(15) . . ?
O1 P1 O2 112.44(13) . . ?
O4 P1 O3 111.07(14) . . ?
O1 P1 O3 106.10(13) . . ?
O2 P1 O3 105.46(14) . . ?
O6 P2 O8 112.36(13) . . ?
O6 P2 O5 112.30(13) . . ?
O8 P2 O5 108.81(12) . . ?
O6 P2 O7 110.78(13) . . ?
O8 P2 O7 108.38(13) . . ?
O5 P2 O7 103.80(13) . . ?
O12 P3 O9 110.43(14) . . ?
O12 P3 O10 110.20(15) . . ?
O9 P3 O10 112.09(14) . . ?
O12 P3 O11 108.17(14) . . ?
O9 P3 O11 108.36(14) . . ?
O10 P3 O11 107.44(13) . . ?
O13 P4 O14 113.96(15) . . ?
O13 P4 O16 108.78(15) . . ?
O14 P4 O16 108.30(14) . . ?
O13 P4 O15 110.46(14) . . ?
O14 P4 O15 110.19(14) . . ?
O16 P4 O15 104.71(14) . . ?
O18 P5 O19 115.66(13) . . ?
O18 P5 O20 108.99(12) . . ?
O19 P5 O20 110.49(13) . . ?
O18 P5 O17 107.77(13) . . ?
O19 P5 O17 106.63(13) . . ?
O20 P5 O17 106.90(13) . . ?
P1 O1 Ga4 137.23(14) . . ?
P1 O2 Ga2 134.49(16) . . ?
P1 O3 Ga2 138.37(15) . 4_565 ?
P2 O5 Ga3 132.86(14) . . ?
P2 O6 Ga3 159.88(16) . 2_656 ?
P2 O7 Ga1 131.78(14) . . ?
P2 O8 Ga3 141.53(14) . 4_565 ?
P3 O9 Ga4 154.95(17) . . ?
P3 O10 Ga4 142.08(16) . 4_575 ?
P3 O11 Ga2 124.67(15) . 4_575 ?
P4 O13 Ga4 159.99(18) . . ?
P4 O14 Ga4 143.34(16) . 4_576 ?
P4 O15 Ga2 129.54(15) . . ?
P4 O16 Ga1 150.06(16) . . ?
P5 O17 Ga1 125.55(14) . . ?
P5 O18 Ga3 146.97(14) . 2_656 ?
P5 O19 Ga3 130.93(14) . 1_565 ?
P5 O20 Ga1 133.49(14) . 4_576 ?
Ga3 O21 H19 111.3 . . ?
Ga3 O21 H20 102.9 . . ?
H19 O21 H20 91.6 . . ?
Ga4 O22 H21 116.4 . . ?
Ga4 O22 H22 142.1 . . ?
H21 O22 H22 85.2 . . ?
C1 N1 C4 111.7(3) . . ?
C1 N1 H1 119.6 . . ?
C4 N1 H1 103.8 . . ?
C1 N1 H2 112.4 . . ?
C4 N1 H2 108.3 . . ?
H1 N1 H2 99.9 . . ?
C2 N2 C3 111.0(3) . . ?
C2 N2 H3 106.9 . . ?
C3 N2 H3 108.7 . . ?
C2 N2 H4 104.1 . . ?
C3 N2 H4 108.2 . . ?
H3 N2 H4 117.9 . . ?
C5 N3 C6 110.7(3) . . ?
C5 N3 H5 106.4 . . ?
C6 N3 H5 111.4 . . ?
C5 N3 H6 123.4 . . ?
C6 N3 H6 102.6 . . ?
H5 N3 H6 101.8 . . ?
N1 C1 C2 110.4(3) . . ?
N1 C1 H7 113.7 . . ?
C2 C1 H7 108.8 . . ?
N1 C1 H8 113.1 . . ?
C2 C1 H8 106.2 . . ?
H7 C1 H8 104.3 . . ?
N2 C2 C1 110.8(3) . . ?
N2 C2 H9 105.4 . . ?
C1 C2 H9 110.4 . . ?
N2 C2 H10 107.3 . . ?
C1 C2 H10 111.3 . . ?
H9 C2 H10 111.5 . . ?
N2 C3 C4 109.7(3) . . ?
N2 C3 H11 104.5 . . ?
C4 C3 H11 115.4 . . ?
N2 C3 H12 107.7 . . ?
C4 C3 H12 106.5 . . ?
H11 C3 H12 112.8 . . ?
N1 C4 C3 110.1(3) . . ?
N1 C4 H13 111.5 . . ?
C3 C4 H13 113.4 . . ?
N1 C4 H14 106.6 . . ?
C3 C4 H14 110.9 . . ?
H13 C4 H14 104.0 . . ?
N3 C5 C6 110.1(4) . 3_565 ?
N3 C5 H15 105.4 . . ?
C6 C5 H15 109.0 3_565 . ?
N3 C5 H16 108.3 . . ?
C6 C5 H16 106.7 3_565 . ?
H15 C5 H16 117.4 . . ?
N3 C6 C5 109.8(4) . 3_565 ?
N3 C6 H17 109.6 . . ?
C5 C6 H17 114.3 3_565 . ?
N3 C6 H18 105.2 . . ?
C5 C6 H18 110.3 3_565 . ?
H17 C6 H18 107.1 . . ?

loop_
_geom_bond_atom_site_label_1
_geom_bond_atom_site_label_2
_geom_bond_distance
_geom_bond_site_symmetry_2
_geom_bond_publ_flag
Ga1 O16 1.804(2) . ?
Ga1 O7 1.820(2) . ?
Ga1 O20 1.835(2) 4_575 ?
Ga1 O17 1.848(2) . ?
Ga2 O11 1.816(2) 4_576 ?
Ga2 O2 1.816(2) . ?
Ga2 O3 1.817(2) 4_566 ?
Ga2 O15 1.830(2) . ?
Ga3 O6 1.898(2) 2_646 ?
Ga3 O8 1.917(2) 4_566 ?
Ga3 O5 1.928(2) . ?
Ga3 O18 1.995(2) 2_646 ?
Ga3 O19 2.004(2) 1_545 ?
Ga3 O21 2.085(2) . ?
Ga4 O9 1.925(2) . ?
Ga4 O13 1.934(2) . ?
Ga4 O1 1.956(2) . ?
Ga4 O14 1.960(2) 4_575 ?
Ga4 O10 1.965(2) 4_576 ?
Ga4 O22 2.078(2) . ?
P1 O4 1.519(3) . ?
P1 O1 1.525(2) . ?
P1 O2 1.542(2) . ?
P1 O3 1.546(2) . ?
P2 O6 1.495(2) . ?
P2 O8 1.526(2) . ?
P2 O5 1.532(2) . ?
P2 O7 1.577(2) . ?
P3 O12 1.515(3) . ?
P3 O9 1.526(2) . ?
P3 O10 1.532(2) . ?
P3 O11 1.573(2) . ?
P4 O13 1.503(2) . ?
P4 O14 1.519(2) . ?
P4 O16 1.547(3) . ?
P4 O15 1.559(2) . ?
P5 O18 1.510(2) . ?
P5 O19 1.519(2) . ?
P5 O20 1.561(2) . ?
P5 O17 1.572(2) . ?
O3 Ga2 1.817(2) 4_565 ?
O6 Ga3 1.898(2) 2_656 ?
O8 Ga3 1.917(2) 4_565 ?
O10 Ga4 1.965(2) 4_575 ?
O11 Ga2 1.816(2) 4_575 ?
O14 Ga4 1.960(2) 4_576 ?
O18 Ga3 1.995(2) 2_656 ?
O19 Ga3 2.004(2) 1_565 ?
O20 Ga1 1.835(2) 4_576 ?
O21 H19 0.8096 . ?
O21 H20 0.9653 . ?
O22 H21 0.8286 . ?
O22 H22 0.9266 . ?
O23 O23' 1.40(3) . ?
N1 C1 1.474(5) . ?
N1 C4 1.496(5) . ?
N1 H1 0.9371 . ?
N1 H2 0.9621 . ?
N2 C2 1.492(5) . ?
N2 C3 1.494(5) . ?
N2 H3 0.9146 . ?
N2 H4 0.9009 . ?
N3 C5 1.468(5) . ?
N3 C6 1.486(6) . ?
N3 H5 0.9317 . ?
N3 H6 0.9320 . ?
C1 C2 1.501(5) . ?
C1 H7 0.8643 . ?
C1 H8 0.9286 . ?
C2 H9 0.9671 . ?
C2 H10 0.9706 . ?
C3 C4 1.496(5) . ?
C3 H11 0.9174 . ?
C3 H12 0.9889 . ?
C4 H13 0.9790 . ?
C4 H14 0.9483 . ?
C5 C6 1.520(6) 3_565 ?
C5 H15 0.9159 . ?
C5 H16 1.0722 . ?
C6 C5 1.520(6) 3_565 ?
C6 H17 1.0243 . ?
C6 H18 1.0579 . ?
